data_8105991
loop_
_publ_author_name
'Lou, Xin-Hua'

_publ_section_title
;
 Crystal structure of
 chlorido-(5-acetyl-2-(5-methylpyridin-2-yl)benzen-1-ido-\k2C,N)-pyridine-\kN-palladium(II),
 C19H17ClN2OPd
;
_journal_issue 6
_journal_name_full 'Zeitschrift f\"ur Kristallographie - New Crystal Structures'
_journal_page_first 1233
_journal_page_last 1235
_journal_paper_doi 10.1515/ncrs-2019-0365
_journal_volume 234
_journal_year 2019
_chemical_formula_moiety 'C19 H17 Cl N2 O Pd'
_chemical_formula_sum 'C19 H17 Cl N2 O Pd'
_chemical_formula_weight 431.19
_space_group_crystal_system monoclinic
_space_group_IT_number 14
_space_group_name_Hall '-P 2ybc'
_space_group_name_H-M_alt 'P 1 21/c 1'
_atom_sites_solution_hydrogens geom
_atom_sites_solution_primary heavy
_cell_angle_alpha 90
_cell_angle_beta 97.054(6)
_cell_angle_gamma 90
_cell_formula_units_Z 4
_cell_length_a 9.0720(8)
_cell_length_b 10.9390(10)
_cell_length_c 17.9604(7)
_cell_measurement_reflns_used 3149
_cell_measurement_temperature 293(2)
_cell_measurement_theta_max 27.6780
_cell_measurement_theta_min 3.8670
_cell_volume 1768.9(2)
_computing_cell_refinement 'CrysAlisPro 1.171.38.41k (Rigaku OD, 2015)'
_computing_data_collection 'CrysAlisPro 1.171.38.41k (Rigaku OD, 2015)'
_computing_data_reduction 'CrysAlisPro 1.171.38.41k (Rigaku OD, 2015)'
_computing_molecular_graphics 'Olex2 (Dolomanov et al., 2009)'
_computing_publication_material 'Olex2 (Dolomanov et al., 2009)'
_computing_structure_refinement 'ShelXL (Sheldrick, 2015)'
_computing_structure_solution 'ShelXS (Sheldrick, 2008)'
_diffrn_ambient_temperature 293(2)
_diffrn_detector 'CCD plate'
_diffrn_detector_area_resol_mean 16.2312
_diffrn_detector_type Eos
_diffrn_measured_fraction_theta_full 0.999
_diffrn_measured_fraction_theta_max 0.998
_diffrn_measurement_details
;
List of Runs (angles in degrees, time in seconds):

  # Type    Start    End  Width  t~exp~   \w     \q     \k     \f   Frames
--------------------------------------------------------------------------
  1  \w    -14.00  12.00   1.00    3.00    --  -15.18 -99.00  90.00   26
  2  \w     42.00  89.00   1.00    3.00    --   18.07 178.00 150.00   47
  3  \w    -47.00  24.00   1.00    3.00    --   18.07   0.00 120.00   71
  4  \w     55.00  85.00   1.00    3.00    --   18.07   0.00 120.00   30
  5  \w    -52.00  -3.00   1.00    3.00    --   18.07 -19.00 -90.00   49
;
_diffrn_measurement_device 'four-circle diffractometer'
_diffrn_measurement_device_type 'Xcalibur, Eos, Gemini'
_diffrn_measurement_method '\w scans'
_diffrn_orient_matrix_type 'CrysAlisPro convention (1999,Acta A55,543-557)'
_diffrn_orient_matrix_UB_11 -0.0713152000
_diffrn_orient_matrix_UB_12 0.0148658000
_diffrn_orient_matrix_UB_13 -0.0186180000
_diffrn_orient_matrix_UB_21 -0.0321645000
_diffrn_orient_matrix_UB_22 -0.0462995000
_diffrn_orient_matrix_UB_23 0.0205009000
_diffrn_orient_matrix_UB_31 -0.0099627000
_diffrn_orient_matrix_UB_32 0.0430134000
_diffrn_orient_matrix_UB_33 0.0285765000
_diffrn_radiation_monochromator graphite
_diffrn_radiation_probe x-ray
_diffrn_radiation_type MoK\a
_diffrn_radiation_wavelength 0.71073
_diffrn_reflns_av_R_equivalents 0.0484
_diffrn_reflns_av_unetI/netI 0.0644
_diffrn_reflns_Laue_measured_fraction_full 0.999
_diffrn_reflns_Laue_measured_fraction_max 0.998
_diffrn_reflns_limit_h_max 11
_diffrn_reflns_limit_h_min -11
_diffrn_reflns_limit_k_max 13
_diffrn_reflns_limit_k_min -12
_diffrn_reflns_limit_l_max 21
_diffrn_reflns_limit_l_min -22
_diffrn_reflns_number 7717
_diffrn_reflns_point_group_measured_fraction_full 0.999
_diffrn_reflns_point_group_measured_fraction_max 0.998
_diffrn_reflns_theta_full 26.000
_diffrn_reflns_theta_max 26.327
_diffrn_reflns_theta_min 2.930
_diffrn_source 'fine-focus sealed X-ray tube'
_diffrn_source_type 'Enhance (Mo) X-ray Source'
_exptl_absorpt_coefficient_mu 1.207
_exptl_absorpt_correction_T_max 1.00000
_exptl_absorpt_correction_T_min 0.78127
_exptl_absorpt_correction_type multi-scan
_exptl_absorpt_process_details
;
CrysAlisPro 1.171.38.41k (Rigaku Oxford Diffraction, 2015)
Empirical absorption correction using spherical harmonics,
 implemented in SCALE3 ABSPACK scaling algorithm.
;
_exptl_crystal_colour yellow
_exptl_crystal_colour_primary yellow
_exptl_crystal_density_diffrn 1.619
_exptl_crystal_description prism
_exptl_crystal_F_000 864
_exptl_crystal_size_max 0.2
_exptl_crystal_size_mid 0.18
_exptl_crystal_size_min 0.15
_refine_diff_density_max 0.633
_refine_diff_density_min -0.584
_refine_diff_density_rms 0.120
_refine_ls_extinction_coef .
_refine_ls_extinction_method none
_refine_ls_goodness_of_fit_ref 1.038
_refine_ls_hydrogen_treatment constr
_refine_ls_matrix_type full
_refine_ls_number_parameters 219
_refine_ls_number_reflns 3608
_refine_ls_number_restraints 0
_refine_ls_restrained_S_all 1.038
_refine_ls_R_factor_all 0.0547
_refine_ls_R_factor_gt 0.0389
_refine_ls_shift/su_max 0.001
_refine_ls_shift/su_mean 0.000
_refine_ls_structure_factor_coef Fsqd
_refine_ls_weighting_details 'w=1/[\s^2^(Fo^2^)+(0.0271P)^2^+0.6823P] where P=(Fo^2^+2Fc^2^)/3'
_refine_ls_weighting_scheme calc
_refine_ls_wR_factor_gt 0.0733
_refine_ls_wR_factor_ref 0.0816
_reflns_Friedel_coverage 0.000
_reflns_Friedel_fraction_full .
_reflns_Friedel_fraction_max .
_reflns_number_gt 2869
_reflns_number_total 3608
_reflns_threshold_expression 'I > 2\s(I)'
_cod_data_source_file suppl_ncrs-2019-0365_suppl.cif
_cod_data_source_block 2
_cod_database_code 8105991
_chemical_oxdiff_formula C20H20N4O1Cl2Pd1
_shelx_space_group_comment
;
The symmetry employed for this shelxl refinement is uniquely defined
by the following loop, which should always be used as a source of
symmetry information in preference to the above space-group names.
They are only intended as comments.
;
_reflns_odcompleteness_completeness 99.66
_reflns_odcompleteness_iscentric 1
_reflns_odcompleteness_theta 26.32
_olex2_refinement_description
;
1. Fixed Uiso
 At 1.2 times of:
  All C(H) groups
 At 1.5 times of:
  All C(H,H,H) groups
2.a Aromatic/amide H refined with riding coordinates:
 C2(H2), C4(H4), C5(H5), C8(H8), C9(H9), C11(H11), C15(H15), C16(H16),
 C17(H17), C18(H18), C19(H19)
2.b Idealised Me refined as rotating group:
 C13(H13A,H13B,H13C), C14(H14A,H14B,H14C)
;
_shelx_shelxl_version_number 2014/7
_olex2_submission_special_instructions 'No special instructions were received'
_oxdiff_exptl_absorpt_empirical_details
;
Empirical correction (ABSPACK) includes:
- Absorption correction using spherical harmonics
- Frame scaling
;
_oxdiff_exptl_absorpt_empirical_full_max 1.112
_oxdiff_exptl_absorpt_empirical_full_min 0.862

loop_
_space_group_symop_operation_xyz
'x, y, z'
'-x, y+1/2, -z+1/2'
'-x, -y, -z'
'x, -y-1/2, z-1/2'

loop_
_atom_site_label
_atom_site_type_symbol
_atom_site_fract_x
_atom_site_fract_y
_atom_site_fract_z
_atom_site_U_iso_or_equiv
_atom_site_adp_type
_atom_site_occupancy
_atom_site_site_symmetry_order
_atom_site_calc_flag
_atom_site_refinement_flags_posn
_atom_site_refinement_flags_adp
_atom_site_refinement_flags_occupancy
_atom_site_disorder_assembly
_atom_site_disorder_group
C1 C 0.7037(4) 0.4311(3) 0.53883(17) 0.0309(8) Uani 1 1 d . . . . .
C2 C 0.7977(4) 0.5320(3) 0.54623(18) 0.0335(8) Uani 1 1 d . . . . .
H2 H 0.8433 0.5531 0.5937 0.040 Uiso 1 1 calc R . . . .
C3 C 0.8256(4) 0.6023(3) 0.48502(19) 0.0333(8) Uani 1 1 d . . . . .
C4 C 0.7549(4) 0.5731(3) 0.41428(19) 0.0407(9) Uani 1 1 d . . . . .
H4 H 0.7699 0.6213 0.3732 0.049 Uiso 1 1 calc R . . . .
C5 C 0.6621(4) 0.4725(4) 0.40480(19) 0.0395(9) Uani 1 1 d . . . . .
H5 H 0.6164 0.4523 0.3572 0.047 Uiso 1 1 calc R . . . .
C6 C 0.6368(4) 0.4013(3) 0.46626(18) 0.0318(8) Uani 1 1 d . . . . .
C7 C 0.5385(4) 0.2955(3) 0.46148(19) 0.0339(8) Uani 1 1 d . . . . .
C8 C 0.4657(5) 0.2440(4) 0.3963(2) 0.0458(10) Uani 1 1 d . . . . .
H8 H 0.4793 0.2759 0.3496 0.055 Uiso 1 1 calc R . . . .
C9 C 0.3730(5) 0.1449(4) 0.4016(2) 0.0534(11) Uani 1 1 d . . . . .
H9 H 0.3263 0.1089 0.3581 0.064 Uiso 1 1 calc R . . . .
C10 C 0.3486(4) 0.0983(3) 0.4707(2) 0.0417(9) Uani 1 1 d . . . . .
C11 C 0.4279(4) 0.1518(3) 0.5330(2) 0.0384(9) Uani 1 1 d . . . . .
H11 H 0.4160 0.1209 0.5802 0.046 Uiso 1 1 calc R . . . .
C12 C 0.9299(4) 0.7085(3) 0.4931(2) 0.0395(9) Uani 1 1 d . . . . .
C13 C 1.0110(5) 0.7378(4) 0.5690(2) 0.0528(11) Uani 1 1 d . . . . .
H13A H 1.0733 0.6702 0.5863 0.079 Uiso 1 1 calc GR . . . .
H13B H 0.9404 0.7527 0.6037 0.079 Uiso 1 1 calc GR . . . .
H13C H 1.0710 0.8094 0.5655 0.079 Uiso 1 1 calc GR . . . .
C14 C 0.2430(5) -0.0050(4) 0.4797(3) 0.0587(12) Uani 1 1 d . . . . .
H14A H 0.2724 -0.0460 0.5265 0.088 Uiso 1 1 calc GR . . . .
H14B H 0.2451 -0.0619 0.4391 0.088 Uiso 1 1 calc GR . . . .
H14C H 0.1443 0.0267 0.4793 0.088 Uiso 1 1 calc GR . . . .
C15 C 0.9360(5) 0.4005(4) 0.7026(2) 0.0455(10) Uani 1 1 d . . . . .
H15 H 0.9769 0.3461 0.6711 0.055 Uiso 1 1 calc R . . . .
C16 C 1.0297(5) 0.4710(4) 0.7507(2) 0.0565(12) Uani 1 1 d . . . . .
H16 H 1.1321 0.4646 0.7514 0.068 Uiso 1 1 calc R . . . .
C17 C 0.9711(5) 0.5501(4) 0.7974(2) 0.0599(12) Uani 1 1 d . . . . .
H17 H 1.0328 0.5989 0.8302 0.072 Uiso 1 1 calc R . . . .
C18 C 0.8196(6) 0.5571(4) 0.7956(2) 0.0635(13) Uani 1 1 d . . . . .
H18 H 0.7773 0.6105 0.8272 0.076 Uiso 1 1 calc R . . . .
C19 C 0.7319(5) 0.4844(4) 0.7465(2) 0.0499(11) Uani 1 1 d . . . . .
H19 H 0.6293 0.4888 0.7458 0.060 Uiso 1 1 calc R . . . .
Cl1 Cl 0.59105(15) 0.16988(11) 0.70898(5) 0.0644(3) Uani 1 1 d . . . . .
N1 N 0.5207(3) 0.2457(3) 0.52885(15) 0.0333(7) Uani 1 1 d . . . . .
N2 N 0.7880(3) 0.4070(3) 0.69933(14) 0.0347(7) Uani 1 1 d . . . . .
O1 O 0.9505(3) 0.7704(3) 0.43929(15) 0.0575(8) Uani 1 1 d . . . . .
Pd1 Pd 0.65116(3) 0.31886(2) 0.61815(2) 0.03228(10) Uani 1 1 d . . . . .

loop_
_atom_site_aniso_label
_atom_site_aniso_U_11
_atom_site_aniso_U_22
_atom_site_aniso_U_33
_atom_site_aniso_U_23
_atom_site_aniso_U_13
_atom_site_aniso_U_12
C1 0.0328(19) 0.0320(19) 0.0285(17) -0.0024(15) 0.0059(14) 0.0060(16)
C2 0.033(2) 0.034(2) 0.0333(18) 0.0016(16) 0.0036(15) -0.0015(17)
C3 0.033(2) 0.0299(19) 0.0384(19) 0.0055(16) 0.0093(16) 0.0058(16)
C4 0.046(2) 0.040(2) 0.038(2) 0.0153(18) 0.0137(17) 0.0093(19)
C5 0.043(2) 0.046(2) 0.0289(18) 0.0017(17) 0.0049(16) 0.0099(19)
C6 0.0318(19) 0.033(2) 0.0311(17) 0.0007(16) 0.0076(15) 0.0047(16)
C7 0.033(2) 0.034(2) 0.0347(18) -0.0043(16) 0.0031(15) 0.0042(16)
C8 0.053(3) 0.047(2) 0.036(2) -0.0061(19) 0.0009(18) -0.005(2)
C9 0.052(3) 0.055(3) 0.048(2) -0.016(2) -0.013(2) -0.004(2)
C10 0.031(2) 0.036(2) 0.057(2) -0.0089(19) 0.0008(18) 0.0028(17)
C11 0.036(2) 0.035(2) 0.045(2) -0.0005(18) 0.0089(17) 0.0002(17)
C12 0.039(2) 0.030(2) 0.051(2) 0.0053(18) 0.0143(18) 0.0046(17)
C13 0.047(3) 0.042(2) 0.069(3) 0.007(2) 0.002(2) -0.008(2)
C14 0.047(3) 0.044(3) 0.082(3) -0.009(2) -0.002(2) -0.009(2)
C15 0.046(2) 0.054(3) 0.0357(19) -0.0077(19) 0.0024(18) 0.010(2)
C16 0.046(3) 0.074(3) 0.046(2) -0.012(2) -0.009(2) 0.002(2)
C17 0.068(3) 0.067(3) 0.040(2) -0.018(2) -0.012(2) -0.007(3)
C18 0.072(3) 0.069(3) 0.048(2) -0.028(2) 0.004(2) 0.003(3)
C19 0.048(3) 0.061(3) 0.043(2) -0.012(2) 0.0127(19) 0.003(2)
Cl1 0.0874(9) 0.0683(8) 0.0377(5) 0.0117(5) 0.0087(5) -0.0304(7)
N1 0.0351(17) 0.0325(17) 0.0324(15) -0.0039(14) 0.0045(13) 0.0005(14)
N2 0.0422(19) 0.0375(17) 0.0246(14) -0.0018(13) 0.0044(13) -0.0012(15)
O1 0.073(2) 0.0418(16) 0.0609(18) 0.0120(15) 0.0225(16) -0.0101(15)
Pd1 0.03656(17) 0.03468(18) 0.02620(15) -0.00119(12) 0.00631(11) -0.00489(13)

loop_
_atom_type_symbol
_atom_type_description
_atom_type_scat_dispersion_real
_atom_type_scat_dispersion_imag
_atom_type_scat_source
C C 0.0033 0.0016 'International Tables Vol C Tables 4.2.6.8 and 6.1.1.4'
H H 0.0000 0.0000 'International Tables Vol C Tables 4.2.6.8 and 6.1.1.4'
Cl Cl 0.1484 0.1585 'International Tables Vol C Tables 4.2.6.8 and 6.1.1.4'
N N 0.0061 0.0033 'International Tables Vol C Tables 4.2.6.8 and 6.1.1.4'
O O 0.0106 0.0060 'International Tables Vol C Tables 4.2.6.8 and 6.1.1.4'
Pd Pd -0.9988 1.0072 'International Tables Vol C Tables 4.2.6.8 and 6.1.1.4'

loop_
_geom_angle_atom_site_label_1
_geom_angle_atom_site_label_2
_geom_angle_atom_site_label_3
_geom_angle
_geom_angle_site_symmetry_1
_geom_angle_site_symmetry_3
C2 C1 C6 117.5(3) . .
C2 C1 Pd1 128.4(2) . .
C6 C1 Pd1 114.0(3) . .
C1 C2 H2 118.9 . .
C3 C2 C1 122.2(3) . .
C3 C2 H2 118.9 . .
C2 C3 C12 121.9(3) . .
C4 C3 C2 119.2(3) . .
C4 C3 C12 118.9(3) . .
C3 C4 H4 120.0 . .
C5 C4 C3 120.1(3) . .
C5 C4 H4 120.0 . .
C4 C5 H5 119.9 . .
C4 C5 C6 120.3(3) . .
C6 C5 H5 119.9 . .
C1 C6 C7 115.5(3) . .
C5 C6 C1 120.7(3) . .
C5 C6 C7 123.8(3) . .
C8 C7 C6 126.5(3) . .
N1 C7 C6 114.0(3) . .
N1 C7 C8 119.5(3) . .
C7 C8 H8 120.4 . .
C9 C8 C7 119.3(4) . .
C9 C8 H8 120.4 . .
C8 C9 H9 119.4 . .
C8 C9 C10 121.1(4) . .
C10 C9 H9 119.4 . .
C9 C10 C11 116.4(4) . .
C9 C10 C14 123.2(4) . .
C11 C10 C14 120.4(4) . .
C10 C11 H11 118.4 . .
N1 C11 C10 123.2(3) . .
N1 C11 H11 118.4 . .
C3 C12 C13 119.2(3) . .
O1 C12 C3 121.0(4) . .
O1 C12 C13 119.8(4) . .
C12 C13 H13A 109.5 . .
C12 C13 H13B 109.5 . .
C12 C13 H13C 109.5 . .
H13A C13 H13B 109.5 . .
H13A C13 H13C 109.5 . .
H13B C13 H13C 109.5 . .
C10 C14 H14A 109.5 . .
C10 C14 H14B 109.5 . .
C10 C14 H14C 109.5 . .
H14A C14 H14B 109.5 . .
H14A C14 H14C 109.5 . .
H14B C14 H14C 109.5 . .
C16 C15 H15 118.7 . .
N2 C15 H15 118.7 . .
N2 C15 C16 122.6(4) . .
C15 C16 H16 120.4 . .
C17 C16 C15 119.1(4) . .
C17 C16 H16 120.4 . .
C16 C17 H17 120.4 . .
C16 C17 C18 119.2(4) . .
C18 C17 H17 120.4 . .
C17 C18 H18 120.5 . .
C19 C18 C17 119.0(4) . .
C19 C18 H18 120.5 . .
C18 C19 H19 118.7 . .
N2 C19 C18 122.6(4) . .
N2 C19 H19 118.7 . .
C7 N1 Pd1 115.1(2) . .
C11 N1 C7 120.3(3) . .
C11 N1 Pd1 124.5(2) . .
C15 N2 C19 117.6(3) . .
C15 N2 Pd1 121.7(2) . .
C19 N2 Pd1 120.4(3) . .
C1 Pd1 Cl1 175.84(10) . .
C1 Pd1 N1 81.10(13) . .
C1 Pd1 N2 92.39(13) . .
N1 Pd1 Cl1 96.27(9) . .
N1 Pd1 N2 173.48(11) . .
N2 Pd1 Cl1 90.25(8) . .

loop_
_geom_bond_atom_site_label_1
_geom_bond_atom_site_label_2
_geom_bond_distance
_geom_bond_site_symmetry_2
C1 C2 1.390(5) .
C1 C6 1.407(4) .
C1 Pd1 1.983(3) .
C2 H2 0.9300 .
C2 C3 1.391(5) .
C3 C4 1.388(5) .
C3 C12 1.494(5) .
C4 H4 0.9300 .
C4 C5 1.384(5) .
C5 H5 0.9300 .
C5 C6 1.393(5) .
C6 C7 1.457(5) .
C7 C8 1.391(5) .
C7 N1 1.355(4) .
C8 H8 0.9300 .
C8 C9 1.383(6) .
C9 H9 0.9300 .
C9 C10 1.384(6) .
C10 C11 1.384(5) .
C10 C14 1.503(5) .
C11 H11 0.9300 .
C11 N1 1.336(4) .
C12 C13 1.502(5) .
C12 O1 1.213(4) .
C13 H13A 0.9600 .
C13 H13B 0.9600 .
C13 H13C 0.9600 .
C14 H14A 0.9600 .
C14 H14B 0.9600 .
C14 H14C 0.9600 .
C15 H15 0.9300 .
C15 C16 1.373(6) .
C15 N2 1.338(5) .
C16 H16 0.9300 .
C16 C17 1.358(6) .
C17 H17 0.9300 .
C17 C18 1.373(6) .
C18 H18 0.9300 .
C18 C19 1.367(6) .
C19 H19 0.9300 .
C19 N2 1.341(4) .
Cl1 Pd1 2.4152(10) .
N1 Pd1 2.036(3) .
N2 Pd1 2.038(3) .

loop_
_geom_torsion_atom_site_label_1
_geom_torsion_atom_site_label_2
_geom_torsion_atom_site_label_3
_geom_torsion_atom_site_label_4
_geom_torsion
_geom_torsion_site_symmetry_1
_geom_torsion_site_symmetry_2
_geom_torsion_site_symmetry_3
_geom_torsion_site_symmetry_4
C1 C2 C3 C4 1.6(5) . . . .
C1 C2 C3 C12 -178.3(3) . . . .
C1 C6 C7 C8 -176.4(3) . . . .
C1 C6 C7 N1 3.2(5) . . . .
C2 C1 C6 C5 -1.4(5) . . . .
C2 C1 C6 C7 -179.5(3) . . . .
C2 C3 C4 C5 -2.3(5) . . . .
C2 C3 C12 C13 2.2(5) . . . .
C2 C3 C12 O1 -178.5(4) . . . .
C3 C4 C5 C6 1.3(5) . . . .
C4 C3 C12 C13 -177.8(3) . . . .
C4 C3 C12 O1 1.6(5) . . . .
C4 C5 C6 C1 0.6(5) . . . .
C4 C5 C6 C7 178.7(3) . . . .
C5 C6 C7 C8 5.5(6) . . . .
C5 C6 C7 N1 -174.9(3) . . . .
C6 C1 C2 C3 0.3(5) . . . .
C6 C7 C8 C9 -178.5(4) . . . .
C6 C7 N1 C11 176.8(3) . . . .
C6 C7 N1 Pd1 -6.1(4) . . . .
C7 C8 C9 C10 1.7(6) . . . .
C8 C7 N1 C11 -3.6(5) . . . .
C8 C7 N1 Pd1 173.6(3) . . . .
C8 C9 C10 C11 -3.5(6) . . . .
C8 C9 C10 C14 176.8(4) . . . .
C9 C10 C11 N1 1.8(6) . . . .
C10 C11 N1 C7 1.7(5) . . . .
C10 C11 N1 Pd1 -175.2(3) . . . .
C12 C3 C4 C5 177.6(3) . . . .
C14 C10 C11 N1 -178.4(4) . . . .
C15 C16 C17 C18 0.4(7) . . . .
C16 C15 N2 C19 -1.3(6) . . . .
C16 C15 N2 Pd1 171.6(3) . . . .
C16 C17 C18 C19 -0.3(7) . . . .
C17 C18 C19 N2 -0.7(7) . . . .
C18 C19 N2 C15 1.4(6) . . . .
C18 C19 N2 Pd1 -171.6(3) . . . .
N1 C7 C8 C9 1.9(6) . . . .
N2 C15 C16 C17 0.5(6) . . . .
Pd1 C1 C2 C3 179.3(3) . . . .
Pd1 C1 C6 C5 179.4(3) . . . .
Pd1 C1 C6 C7 1.3(4) . . . .
